data_7718894
loop_
_publ_author_name
'Mangundu, Patrick'
'Tanner, Kate E.'
'Bloomfield, Andrew'
'Barnard, Peter J.'
'White, Keith F.'
'Ho, Curtis C.'
'Yepuri, Nageshwar R.'
'Mole, Richard A.'
'Fuller, Rebecca O.'

_publ_section_title
;
 Trinuclear rare earth pyridyl-&#x3b2;-diketonate complexes: developing
 new methods towards finding lost toroidal spin states.
;
_journal_issue 26
_journal_name_full 'Dalton transactions (Cambridge, England : 2003)'
_journal_page_first 10455
_journal_page_last 10466
_journal_paper_doi 10.1039/d5dt01067e
_journal_volume 54
_journal_year 2025
_chemical_formula_moiety 'C27 H36 Cl Ho3 N3 O13, 3(Cl), 3[Cl], 2[H2O]'
_chemical_formula_sum 'C27 H40 Cl7 Ho3 N3 O15'
_chemical_formula_weight 1389.56
_space_group_crystal_system triclinic
_space_group_IT_number 2
_space_group_name_Hall '-P 1'
_space_group_name_H-M_alt 'P -1'
_atom_sites_solution_hydrogens mixed
_atom_sites_solution_primary dual
_audit_creation_date 2025-04-04
_audit_creation_method
;
Olex2 1.5
(compiled 2023.08.24 svn.re1ec1418 for OlexSys, GUI svn.r6817)
;
_audit_update_record
;
2025-05-05 deposited with the CCDC.	2025-06-05 downloaded from the CCDC.
;
_cell_angle_alpha 106.212(2)
_cell_angle_beta 100.122(2)
_cell_angle_gamma 102.811(2)
_cell_formula_units_Z 2
_cell_length_a 10.7890(2)
_cell_length_b 13.8732(2)
_cell_length_c 16.9814(4)
_cell_measurement_reflns_used 17734
_cell_measurement_temperature 150.00(10)
_cell_measurement_theta_max 71.0980
_cell_measurement_theta_min 3.4520
_cell_volume 2301.98(9)
_computing_cell_refinement 'CrysAlisPro 1.171.43.90 (Rigaku OD, 2023)'
_computing_data_collection 'CrysAlisPro system (CCD 40.53 (release 29-04-2019))'
_computing_data_reduction 'CrysAlisPro 1.171.43.90 (Rigaku OD, 2023)'
_computing_molecular_graphics 'Olex2 1.5 (Dolomanov et al., 2009)'
_computing_publication_material 'Olex2 1.5 (Dolomanov et al., 2009)'
_computing_structure_refinement 'SHELXL 2018/3 (Sheldrick, 2015)'
_computing_structure_solution 'SHELXT 2018/2 (Sheldrick, 2018)'
_diffrn_ambient_environment N~2~
_diffrn_ambient_temperature 150.00(10)
_diffrn_detector 'Hybrid Pixel Array Detector'
_diffrn_detector_area_resol_mean 10.0000
_diffrn_detector_type HyPix3000
_diffrn_measured_fraction_theta_full 0.999
_diffrn_measured_fraction_theta_max 0.993
_diffrn_measurement_details
;
List of Runs (angles in degrees, time in seconds):

  # Type    Start    End  Width  t~exp~   \w     \q     \k     \f   Frames
#--------------------------------------------------------------------------
  1  \w    -64.00 -35.00   0.50    1.50    --  -38.50  80.00  18.00   58
  2  \w     75.00 102.00   0.50    6.00    --  100.00 -80.00-104.00   54
  3  \w     40.00  66.00   0.50    6.00    --  100.00 -80.00-104.00   52
  4  \w    112.00 161.00   0.50    6.00    --  100.00  80.00  18.00   98
  5  \w    -50.00 -25.00   0.50    1.50    --  -38.50 -65.00  30.00   50
  6  \w    -74.00   7.00   0.50    1.50    --  -38.50 104.00-120.00  162
  7  \w    -47.00 -17.00   0.50    1.50    --  -38.50  32.00 120.00   60
  8  \w   -105.00 -32.00   0.50    1.50    --  -38.50 -21.00 -90.00  146
  9  \w    -32.00   2.00   0.50    1.50    --  -38.50  80.00  18.00   68
 10  \w    -46.00  26.00   0.50    1.50    --  -38.50  32.00 150.00  144
 11  \w    -95.00 -66.00   0.50    1.50    --  -38.50 -65.00  30.00   58
 12  \w    -14.00  11.00   0.50    1.50    --  -38.50  32.00 120.00   50
 13  \w    -55.00  20.00   0.50    1.50    --  -38.50  65.00-150.00  150
 14  \w     19.00 115.00   0.50    1.50    --   42.60  11.00  60.00  192
 15  \w    -21.00  29.00   0.50    1.50    --   42.60 -11.00 120.00  100
 16  \w     50.00  76.00   0.50    1.50    --   42.60-104.00  30.00   52
 17  \w     29.00  62.00   0.50    1.50    --   42.60 -65.00 150.00   66
 18  \w     38.00  64.00   0.50    1.50    --   42.60 -11.00 120.00   52
 19  \w    -18.00  17.00   0.50    1.50    --   42.60 -65.00 150.00   70
 20  \w     31.00  56.00   0.50    1.50    --   42.60  43.00 -60.00   50
 21  \w     11.00  45.00   0.50    1.50    --   42.60-104.00  30.00   68
 22  \w     27.00  53.00   0.50    1.50    --   42.60 -89.00 150.00   52
 23  \w     36.00  93.00   0.50    1.50    --   42.60-138.00-180.00  114
 24  \w     43.00  86.00   0.50    1.50    --   42.60  54.00 -30.00   86
 25  \w     44.00  82.00   0.50    1.50    --   42.60  32.00 -60.00   76
 26  \w     30.00  55.00   0.50    1.50    --   42.60 -80.00-104.00   50
 27  \w     70.00 105.00   0.50    1.50    --   42.60  43.00 -60.00   70
 28  \w     -8.00  17.00   0.50    1.50    --   42.60 -89.00 150.00   50
 29  \w     35.00 107.00   0.50    6.00    --  100.00-117.00 150.00  144
 30  \w     55.00 107.00   0.50    6.00    --  100.00 -33.00   0.00  104
 31  \w     71.00 126.00   0.50    6.00    --  100.00-145.00 120.00  110
 32  \w     74.00 109.00   0.50    6.00    --  100.00 -25.00 -90.00   70
 33  \w    119.00 158.00   0.50    6.00    --  100.00  96.00-150.00   78
 34  \w     46.00  72.00   0.50    6.00    --  100.00 -96.00 150.00   52
 35  \w     43.00  95.00   0.50    6.00    --  100.00 -25.00-150.00  104
 36  \w     38.00 107.00   0.50    6.00    --  100.00 -59.00 120.00  138
 37  \w    102.00 170.00   0.50    6.00    --  100.00  17.00 -60.00  136
 38  \w     77.00 103.00   0.50    6.00    --  100.00 -96.00 -30.00   52
 39  \w     32.00  69.00   0.50    6.00    --  100.00 -25.00 -90.00   74
 40  \w    108.00 138.00   0.50    6.00    --  100.00  50.00  90.00   60
 41  \w    134.00 160.00   0.50    6.00    --  100.00  77.00 -90.00   52
 42  \w     58.00  83.00   0.50    6.00    --  100.00-117.00-150.00   50
 43  \w     37.00  62.00   0.50    6.00    --  100.00 -96.00 -30.00   50
 44  \w    125.00 164.00   0.50    6.00    --  100.00  77.00  30.00   78
 45  \w     38.00  65.00   0.50    6.00    --  100.00 -96.00  30.00   54
 46  \w     36.00 107.00   0.50    6.00    --  100.00-117.00   0.00  142
 47  \w     45.00 100.00   0.50    6.00    --  100.00 -96.00-120.00  110
 48  \w    105.00 170.00   0.50    6.00    --  100.00  96.00   0.00  130
 49  \w     88.00 161.00   0.50    6.00    --  100.00  42.00-180.00  146
 50  \w    121.00 148.00   0.50    6.00    --  100.00  77.00 -60.00   54
 51  \w     55.00 109.00   0.50    6.00    --  100.00 -59.00   0.00  108
 52  \w    118.00 165.00   0.50    6.00    --  100.00 117.00  30.00   94
 53  \w    116.00 170.00   0.50    6.00    --  100.00  96.00 120.00  108
 54  \w     42.00 111.00   0.50    6.00    --  100.00 -42.00 -60.00  138
 55  \w     91.00 150.00   0.50    6.00    --  100.00  50.00  60.00  118
 56  \w     74.00 126.00   0.50    6.00    --  100.00-145.00 150.00  104
 57  \w     42.00  67.00   0.50    6.00    --  100.00-145.00 150.00   50
 58  \w     36.00 109.00   0.50    6.00    --  100.00-117.00 -30.00  146
 59  \w     61.00  87.00   0.50    6.00    --  100.00 -50.00-120.00   52
 60  \w    122.00 156.00   0.50    6.00    --  100.00  68.00-180.00   68
 61  \w     65.00 101.00   0.50    6.00    --  100.00 -96.00  60.00   72
 62  \w    137.00 162.00   0.50    6.00    --  100.00 145.00 150.00   50
 63  \w     40.00  65.00   0.50    6.00    --  100.00 -87.00 120.00   50
 64  \w     42.00  76.00   0.50    6.00    --  100.00-145.00 -90.00   68
 65  \w     94.00 119.00   0.50    6.00    --  100.00  68.00 120.00   50
 66  \w    138.00 163.00   0.50    6.00    --  100.00  68.00 120.00   50
 67  \w     80.00 110.00   0.50    6.00    --  100.00  68.00-180.00   60
 68  \w     83.00 109.00   0.50    6.00    --  100.00-117.00-120.00   52
 69  \w     89.00 126.00   0.50    6.00    --  100.00 -87.00 120.00   74
 70  \w     35.00 109.00   0.50    6.00    --  100.00-117.00-180.00  148
 71  \w     59.00  84.00   0.50    6.00    --  100.00 -35.00 -63.66   50
 72  \w     36.00  61.00   0.50    6.00    --  100.00 -96.00 -90.00   50
 73  \w     56.00  82.00   0.50    6.00    --  100.00 -96.00   0.00   52
 74  \w    114.00 139.00   0.50    6.00    --  100.00 145.00  30.00   50
 75  \w    107.00 160.00   0.50    6.00    --  100.00  77.00 -30.00  106
;
_diffrn_measurement_device 'four-circle diffractometer'
_diffrn_measurement_device_type 'SuperNova, Dual, Cu at home/near, HyPix3000'
_diffrn_measurement_method '\w scans'
_diffrn_orient_matrix_type 'CrysAlisPro convention (1999,Acta A55,543-557)'
_diffrn_orient_matrix_UB_11 -0.1178700000
_diffrn_orient_matrix_UB_12 0.0077156000
_diffrn_orient_matrix_UB_13 -0.0614307000
_diffrn_orient_matrix_UB_21 -0.0895350000
_diffrn_orient_matrix_UB_22 -0.0269523000
_diffrn_orient_matrix_UB_23 0.0568323000
_diffrn_orient_matrix_UB_31 0.0317819000
_diffrn_orient_matrix_UB_32 0.1174031000
_diffrn_orient_matrix_UB_33 0.0503686000
_diffrn_radiation_monochromator mirror
_diffrn_radiation_probe x-ray
_diffrn_radiation_type 'Cu K\a'
_diffrn_radiation_wavelength 1.54184
_diffrn_reflns_av_R_equivalents 0.0269
_diffrn_reflns_av_unetI/netI 0.0265
_diffrn_reflns_Laue_measured_fraction_full 0.999
_diffrn_reflns_Laue_measured_fraction_max 0.993
_diffrn_reflns_limit_h_max 13
_diffrn_reflns_limit_h_min -13
_diffrn_reflns_limit_k_max 17
_diffrn_reflns_limit_k_min -12
_diffrn_reflns_limit_l_max 20
_diffrn_reflns_limit_l_min -20
_diffrn_reflns_number 28930
_diffrn_reflns_point_group_measured_fraction_full 0.999
_diffrn_reflns_point_group_measured_fraction_max 0.993
_diffrn_reflns_theta_full 67.684
_diffrn_reflns_theta_max 71.274
_diffrn_reflns_theta_min 3.463
_diffrn_source 'micro-focus sealed X-ray tube'
_diffrn_source_type 'SuperNova (Cu) X-ray Source'
_exptl_absorpt_coefficient_mu 13.494
_exptl_absorpt_correction_T_max 1.00000
_exptl_absorpt_correction_T_min 0.45484
_exptl_absorpt_correction_type multi-scan
_exptl_absorpt_process_details
;
CrysAlisPro 1.171.43.90 (Rigaku Oxford Diffraction, 2023)
Empirical absorption correction using spherical harmonics,
implemented in SCALE3 ABSPACK scaling algorithm.
;
_exptl_crystal_colour 'clear pink'
_exptl_crystal_colour_lustre clear
_exptl_crystal_colour_primary pink
_exptl_crystal_density_diffrn 2.005
_exptl_crystal_description plate
_exptl_crystal_F_000 1326
_exptl_crystal_size_max 0.23
_exptl_crystal_size_mid 0.13
_exptl_crystal_size_min 0.05
_refine_diff_density_max 1.688
_refine_diff_density_min -1.294
_refine_diff_density_rms 0.084
_refine_ls_extinction_method none
_refine_ls_goodness_of_fit_ref 1.067
_refine_ls_hydrogen_treatment constr
_refine_ls_matrix_type full
_refine_ls_number_parameters 622
_refine_ls_number_reflns 8868
_refine_ls_number_restraints 3
_refine_ls_restrained_S_all 1.067
_refine_ls_R_factor_all 0.0355
_refine_ls_R_factor_gt 0.0332
_refine_ls_shift/su_max 0.001
_refine_ls_shift/su_mean 0.000
_refine_ls_structure_factor_coef Fsqd
_refine_ls_weighting_details 'w=1/[\s^2^(Fo^2^)+(0.0387P)^2^+3.6973P] where P=(Fo^2^+2Fc^2^)/3'
_refine_ls_weighting_scheme calc
_refine_ls_wR_factor_gt 0.0842
_refine_ls_wR_factor_ref 0.0856
_reflns_Friedel_coverage 0.000
_reflns_number_gt 8208
_reflns_number_total 8868
_reflns_threshold_expression 'I > 2\s(I)'
_cod_data_source_file d5dt01067e2.cif
_cod_data_source_block complex_4
_cod_depositor_comments 'Adding full bibliography for 7718894--7718899.cif.'
_cod_original_cell_volume 2301.98(8)
_cod_database_code 7718894
_shelx_shelxl_version_number 2018/3
_chemical_oxdiff_usercomment 'BOF79 pink crystal'
_shelx_space_group_comment
;
The symmetry employed for this shelxl refinement is uniquely defined
by the following loop, which should always be used as a source of
symmetry information in preference to the above space-group names.
They are only intended as comments.
;
_olex2_refinement_description
;
1. Fixed Uiso
 At 1.2 times of:
  All C(H) groups
 At 1.5 times of:
  All C(H,H,H) groups, All O(H) groups, All O(H,H) groups
2. Restrained distances
 O8-H8
 0.85 with sigma of 0.01
 Ho01-H12A \\sim Ho01-H12B
 with sigma of 0.02
 Ho02-H13A \\sim Ho02-H13B
 with sigma of 0.02
3. Others
 Sof(O3B)=Sof(O4B)=Sof(N2B)=Sof(C14B)=Sof(C15B)=Sof(C17B)=Sof(C10B)=Sof(H10C)=
 Sof(C16B)=Sof(H16B)=Sof(C13B)=Sof(H13C)=Sof(C11B)=Sof(H11C)=Sof(C12B)=
 Sof(H12C)=Sof(C18B)=Sof(H18A)=Sof(H18B)=Sof(H18C)=1-FVAR(1)
 Sof(N2A)=Sof(C10A)=Sof(H10D)=Sof(C11A)=Sof(H11D)=Sof(C12A)=Sof(H12D)=
 Sof(C13A)=Sof(H13D)=Sof(C14A)=Sof(C15A)=Sof(C16A)=Sof(H16A)=Sof(C17A)=
 Sof(C18A)=Sof(H18D)=Sof(H18E)=Sof(H18F)=Sof(O3A)=Sof(O4A)=FVAR(1)
 Sof(N3B)=Sof(C24B)=Sof(C26B)=Sof(C25B)=Sof(H25B)=Sof(C23B)=Sof(C27B)=
 Sof(H27A)=Sof(H27B)=Sof(H27C)=Sof(C22B)=Sof(H22B)=Sof(C19B)=Sof(H19B)=
 Sof(C21B)=Sof(H21B)=Sof(C20B)=Sof(H20B)=1-FVAR(2)
 Sof(N3A)=Sof(C19A)=Sof(H19A)=Sof(C20A)=Sof(H20A)=Sof(C21A)=Sof(H21A)=
 Sof(C22A)=Sof(H22A)=Sof(C24A)=Sof(C25A)=Sof(H25A)=Sof(C26A)=Sof(C27A)=
 Sof(H27D)=Sof(H27E)=Sof(H27F)=Sof(C23A)=FVAR(2)
4.a Free rotating group:
 O13(H13A,H13B), O12(H12A,H12B)
4.b Rotating group:
 O11(H11A,H11B), O9(H9A,H9B), O10(H10A,H10B)
4.c Ternary CH refined with riding coordinates and stretchable bonds:
 O8(H8), O7(H7)
4.d Aromatic/amide H refined with riding coordinates:
 C7(H7A), C4(H4), C3(H3), C1(H1), C25B(H25B), C2(H2), C10B(H10C), C16B(H16B),
 C22B(H22B), C13B(H13C), C11B(H11C), C19B(H19B), C12B(H12C), C21B(H21B),
 C20B(H20B), C10A(H10D), C11A(H11D), C12A(H12D), C13A(H13D), C16A(H16A),
 C19A(H19A), C20A(H20A), C21A(H21A), C22A(H22A), C25A(H25A)
4.e Idealised Me refined as rotating group:
 C9(H9C,H9D,H9E), C27B(H27A,H27B,H27C), C18B(H18A,H18B,H18C), C18A(H18D,H18E,
 H18F), C27A(H27D,H27E,H27F)
;
_smtbx_masks_special_details
;
A solvent mask was calculated and 145 electrons were 
found in a volume of 479\%A^3^ in 1 void per unit cell. 
This is consistent with the presence of 
3[Cl-], 2[H2O] per Asymmetric Unit 
which account for 148 electrons 
per unit cell.
;
_smtbx_masks_void_probe_radius 1.2
_smtbx_masks_void_truncation_radius 1.2
_olex2_submission_special_instructions 'No special instructions were received'
_oxdiff_exptl_absorpt_empirical_details
;
Empirical correction (ABSPACK) includes:
- Absorption correction using spherical harmonics
- Frame scaling
;
_oxdiff_exptl_absorpt_empirical_full_max 2.306
_oxdiff_exptl_absorpt_empirical_full_min 0.480

loop_
_space_group_symop_operation_xyz
'x, y, z'
'-x, -y, -z'

loop_
_atom_site_label
_atom_site_type_symbol
_atom_site_fract_x
_atom_site_fract_y
_atom_site_fract_z
_atom_site_U_iso_or_equiv
_atom_site_adp_type
_atom_site_occupancy
_atom_site_site_symmetry_order
_atom_site_calc_flag
_atom_site_refinement_flags_posn
_atom_site_refinement_flags_adp
_atom_site_refinement_flags_occupancy
_atom_site_disorder_assembly
_atom_site_disorder_group
Ho01 Ho 0.80212(2) 0.12368(2) 0.29658(2) 0.02967(7) Uani 1 1 d D . . . .
Ho02 Ho 0.66689(2) 0.25972(2) 0.44911(2) 0.03119(7) Uani 1 1 d D . . . .
Ho03 Ho 0.54727(3) 0.23270(2) 0.23410(2) 0.04076(9) Uani 1 1 d . . . . .
Cl2 Cl 0.54807(9) 0.10080(6) 0.65694(6) 0.04012(19) Uani 1 1 d . . . . .
Cl3 Cl 1.04322(9) 0.51812(7) 0.64998(6) 0.0442(2) Uani 1 1 d . . . . .
Cl1 Cl 0.31451(9) 0.08754(8) 0.18545(7) 0.0531(3) Uani 1 1 d . . . . .
Cl4 Cl 0.77041(15) 0.74066(11) 0.22582(7) 0.0695(4) Uani 1 1 d . . . . .
O8 O 0.5926(2) 0.12351(17) 0.31784(14) 0.0317(5) Uani 1 1 d D . . . .
H8 H 0.5367(7) 0.0674(7) 0.31153(16) 0.047 Uiso 1 1 calc DR U . . .
O1 O 0.8384(2) 0.18530(18) 0.44400(13) 0.0311(5) Uani 1 1 d . . . . .
O2 O 0.7696(3) 0.29061(19) 0.58761(15) 0.0387(6) Uani 1 1 d . . . . .
O7 O 0.7468(2) 0.28183(18) 0.33393(13) 0.0292(5) Uani 1 1 d . . . . .
H7 H 0.799(3) 0.334(3) 0.3401(4) 0.044 Uiso 1 1 calc R U . . .
O5 O 0.6721(3) 0.12890(19) 0.17246(14) 0.0391(6) Uani 1 1 d . . . . .
O13 O 0.5541(3) 0.11735(19) 0.47992(16) 0.0403(6) Uani 1 1 d G . . . .
H13A H 0.525567 0.053196 0.445038 0.060 Uiso 1 1 d DG U . . .
H13B H 0.564957 0.111036 0.530038 0.060 Uiso 1 1 d DG U . . .
O6 O 0.8579(3) 0.0218(2) 0.18732(15) 0.0409(6) Uani 1 1 d . . . . .
O11 O 0.8110(3) 0.43241(19) 0.49626(16) 0.0420(6) Uani 1 1 d . . . . .
H11A H 0.868222 0.442531 0.543012 0.063 Uiso 1 1 d R U . . .
H11B H 0.767108 0.477293 0.510571 0.063 Uiso 1 1 d R U . . .
O12 O 0.7211(3) -0.04500(19) 0.30144(17) 0.0386(5) Uani 1 1 d G . . . .
H12A H 0.645537 -0.071099 0.309996 0.058 Uiso 1 1 d DG U . . .
H12B H 0.746619 -0.099362 0.279140 0.058 Uiso 1 1 d DG U . . .
O3B O 0.5138(7) 0.3114(5) 0.3586(6) 0.0330(15) Uani 0.61(2) 1 d . . P A 2
O9 O 0.9742(3) 0.2462(2) 0.27826(17) 0.0437(6) Uani 1 1 d . . . . .
H9A H 0.952567 0.303960 0.280902 0.065 Uiso 1 1 d R U . . .
H9B H 0.983407 0.223291 0.226754 0.065 Uiso 1 1 d R U . . .
O10 O 0.6793(3) 0.3844(2) 0.21770(19) 0.0525(8) Uani 1 1 d . . . . .
H10A H 0.730301 0.426736 0.267143 0.079 Uiso 1 1 d R U . . .
H10B H 0.629012 0.420927 0.201703 0.079 Uiso 1 1 d R U . . .
O4B O 0.4194(9) 0.3390(7) 0.2058(7) 0.0374(19) Uani 0.61(2) 1 d . . P A 2
N1 N 1.0039(3) 0.0987(3) 0.37870(19) 0.0374(7) Uani 1 1 d . . . . .
N2B N 0.5027(15) 0.3333(10) 0.5138(10) 0.030(2) Uani 0.61(2) 1 d . . P A 2
C5 C 1.0275(3) 0.1282(3) 0.4638(2) 0.0321(7) Uani 1 1 d . . . . .
C6 C 0.9326(3) 0.1785(3) 0.4999(2) 0.0298(7) Uani 1 1 d . . . . .
N3B N 0.4921(13) 0.1941(9) 0.0871(7) 0.026(3) Uiso 0.37(2) 1 d . . P A 2
C8 C 0.8635(4) 0.2690(3) 0.6258(2) 0.0395(8) Uani 1 1 d . . . . .
C7 C 0.9469(4) 0.2161(3) 0.5863(2) 0.0387(8) Uani 1 1 d . . . . .
H7A H 1.017635 0.206037 0.621986 0.046 Uiso 1 1 calc R U . . .
C4 C 1.1347(4) 0.1129(3) 0.5127(3) 0.0432(9) Uani 1 1 d . . . . .
H4 H 1.148667 0.132588 0.572506 0.052 Uiso 1 1 calc R U . . .
C24B C 0.653(2) 0.099(2) 0.0926(18) 0.028(5) Uani 0.37(2) 1 d . . P A 2
C3 C 1.2197(4) 0.0694(4) 0.4741(3) 0.0513(10) Uani 1 1 d . . . . .
H3 H 1.293226 0.058733 0.506757 0.062 Uiso 1 1 calc R U . . .
C9 C 0.8922(5) 0.3028(4) 0.7212(2) 0.0567(11) Uani 1 1 d . . . . .
H9C H 0.837420 0.347535 0.740827 0.085 Uiso 1 1 calc R U . . .
H9D H 0.985116 0.342097 0.745890 0.085 Uiso 1 1 calc R U . . .
H9E H 0.872580 0.240882 0.738954 0.085 Uiso 1 1 calc R U . . .
C14B C 0.4052(7) 0.3551(5) 0.4661(10) 0.035(2) Uani 0.61(2) 1 d . . P A 2
C26B C 0.8140(17) -0.0006(8) 0.1048(7) 0.028(3) Uiso 0.37(2) 1 d . . P A 2
C1 C 1.0888(4) 0.0570(4) 0.3418(3) 0.0521(11) Uani 1 1 d . . . . .
H1 H 1.073675 0.037506 0.281952 0.063 Uiso 1 1 calc R U . . .
C25B C 0.7266(16) 0.0415(15) 0.0612(11) 0.030(4) Uiso 0.37(2) 1 d . . P A 2
H25B H 0.720405 0.026289 0.002236 0.036 Uiso 0.37(2) 1 calc R U P A 2
C2 C 1.1973(4) 0.0413(4) 0.3875(3) 0.0562(11) Uani 1 1 d . . . . .
H2 H 1.255527 0.011576 0.359422 0.067 Uiso 1 1 calc R U . . .
C23B C 0.5605(16) 0.1392(13) 0.0434(9) 0.024(3) Uiso 0.37(2) 1 d . . P A 2
C15B C 0.4211(7) 0.3499(5) 0.3788(9) 0.034(2) Uani 0.61(2) 1 d . . P A 2
C17B C 0.3522(12) 0.3862(10) 0.2467(10) 0.039(3) Uani 0.61(2) 1 d . . P A 2
C10B C 0.4950(15) 0.3341(9) 0.5909(10) 0.038(3) Uani 0.61(2) 1 d . . P A 2
H10C H 0.561488 0.315668 0.623337 0.046 Uiso 0.61(2) 1 calc R U P A 2
C16B C 0.3466(7) 0.3888(6) 0.3304(10) 0.037(2) Uani 0.61(2) 1 d . . P A 2
H16B H 0.285900 0.420355 0.354002 0.045 Uiso 0.61(2) 1 calc R U P A 2
C27B C 0.8764(18) -0.0741(17) 0.0564(11) 0.037(4) Uani 0.37(2) 1 d . . P A 2
H27A H 0.823913 -0.106227 -0.002524 0.055 Uiso 0.37(2) 1 calc R U P A 2
H27B H 0.881344 -0.128812 0.081879 0.055 Uiso 0.37(2) 1 calc R U P A 2
H27C H 0.965218 -0.035695 0.057813 0.055 Uiso 0.37(2) 1 calc R U P A 2
C22B C 0.5458(16) 0.1196(11) -0.0417(9) 0.030(3) Uani 0.37(2) 1 d . . P A 2
H22B H 0.591433 0.077098 -0.071933 0.036 Uiso 0.37(2) 1 calc R U P A 2
C13B C 0.2992(11) 0.3764(8) 0.4965(10) 0.044(3) Uani 0.61(2) 1 d . . P A 2
H13C H 0.229469 0.388233 0.461307 0.053 Uiso 0.61(2) 1 calc R U P A 2
C11B C 0.3952(13) 0.3603(8) 0.6281(9) 0.043(3) Uani 0.61(2) 1 d . . P A 2
H11C H 0.396014 0.364030 0.684942 0.051 Uiso 0.61(2) 1 calc R U P A 2
C19B C 0.4106(16) 0.2355(13) 0.0471(11) 0.031(3) Uani 0.37(2) 1 d . . P A 2
H19B H 0.363676 0.275755 0.078243 0.037 Uiso 0.37(2) 1 calc R U P A 2
C12B C 0.2961(14) 0.3802(8) 0.5776(13) 0.052(3) Uani 0.61(2) 1 d . . P A 2
H12C H 0.225057 0.396664 0.599151 0.062 Uiso 0.61(2) 1 calc R U P A 2
C21B C 0.4639(16) 0.1627(14) -0.0821(9) 0.030(3) Uani 0.37(2) 1 d . . P A 2
H21B H 0.455642 0.152406 -0.140701 0.036 Uiso 0.37(2) 1 calc R U P A 2
C20B C 0.3930(16) 0.2206(11) -0.0399(10) 0.031(4) Uani 0.37(2) 1 d . . P A 2
H20B H 0.334584 0.249384 -0.068292 0.038 Uiso 0.37(2) 1 calc R U P A 2
C18B C 0.2767(9) 0.4441(7) 0.2042(10) 0.049(3) Uani 0.61(2) 1 d . . P A 2
H18A H 0.337773 0.506537 0.201819 0.073 Uiso 0.61(2) 1 calc R U P A 2
H18B H 0.214621 0.465282 0.236358 0.073 Uiso 0.61(2) 1 calc R U P A 2
H18C H 0.228381 0.398529 0.146466 0.073 Uiso 0.61(2) 1 calc R U P A 2
N2A N 0.522(2) 0.3298(15) 0.5401(13) 0.025(3) Uani 0.39(2) 1 d . . P A 1
C10A C 0.5232(19) 0.3327(14) 0.6198(13) 0.029(3) Uani 0.39(2) 1 d . . P A 1
H10D H 0.597251 0.321468 0.651511 0.034 Uiso 0.39(2) 1 calc R U P A 1
C11A C 0.426(2) 0.3505(11) 0.6592(12) 0.040(4) Uani 0.39(2) 1 d . . P A 1
H11D H 0.428559 0.347625 0.714673 0.048 Uiso 0.39(2) 1 calc R U P A 1
C12A C 0.324(2) 0.3726(11) 0.6137(13) 0.035(4) Uani 0.39(2) 1 d . . P A 1
H12D H 0.255330 0.387150 0.638645 0.042 Uiso 0.39(2) 1 calc R U P A 1
C13A C 0.320(2) 0.3743(12) 0.5323(14) 0.038(4) Uani 0.39(2) 1 d . . P A 1
H13D H 0.249510 0.390059 0.501219 0.046 Uiso 0.39(2) 1 calc R U P A 1
C14A C 0.4232(17) 0.3522(9) 0.4967(10) 0.025(3) Uiso 0.39(2) 1 d . . P A 1
C15A C 0.4235(12) 0.3492(9) 0.4079(10) 0.023(3) Uiso 0.39(2) 1 d . . P A 1
C16A C 0.3461(12) 0.3914(9) 0.3656(11) 0.029(3) Uiso 0.39(2) 1 d . . P A 1
H16A H 0.287703 0.422137 0.392612 0.034 Uiso 0.39(2) 1 calc R U P A 1
C17A C 0.3472(12) 0.3923(10) 0.2842(15) 0.025(3) Uani 0.39(2) 1 d . . P A 1
C18A C 0.2722(12) 0.4582(9) 0.2475(11) 0.037(3) Uani 0.39(2) 1 d . . P A 1
H18D H 0.198581 0.411887 0.199556 0.056 Uiso 0.39(2) 1 calc R U P A 1
H18E H 0.331500 0.505695 0.228074 0.056 Uiso 0.39(2) 1 calc R U P A 1
H18F H 0.238520 0.499241 0.291335 0.056 Uiso 0.39(2) 1 calc R U P A 1
N3A N 0.5295(11) 0.1927(5) 0.0720(6) 0.037(2) Uani 0.63(2) 1 d . . P A 1
C19A C 0.4492(14) 0.2287(8) 0.0249(8) 0.047(3) Uani 0.63(2) 1 d . . P A 1
H19A H 0.395089 0.266374 0.050598 0.056 Uiso 0.63(2) 1 calc R U P A 1
C20A C 0.4436(17) 0.2123(10) -0.0601(8) 0.057(3) Uani 0.63(2) 1 d . . P A 1
H20A H 0.388996 0.241446 -0.091002 0.068 Uiso 0.63(2) 1 calc R U P A 1
C21A C 0.5160(17) 0.1544(8) -0.0999(6) 0.054(3) Uani 0.63(2) 1 d . . P A 1
H21A H 0.510128 0.140452 -0.158696 0.065 Uiso 0.63(2) 1 calc R U P A 1
C22A C 0.5986(16) 0.1165(7) -0.0514(5) 0.044(3) Uani 0.63(2) 1 d . . P A 1
H22A H 0.651798 0.077254 -0.076518 0.053 Uiso 0.63(2) 1 calc R U P A 1
C24A C 0.6911(16) 0.1019(14) 0.0936(11) 0.033(3) Uani 0.63(2) 1 d . . P A 1
C25A C 0.7684(15) 0.0424(7) 0.0616(5) 0.037(2) Uani 0.63(2) 1 d . . P A 1
H25A H 0.765171 0.025998 0.002970 0.044 Uiso 0.63(2) 1 calc R U P A 1
C26A C 0.8527(11) 0.0039(6) 0.1108(5) 0.037(2) Uiso 0.63(2) 1 d . . P A 1
C27A C 0.9269(14) -0.0657(8) 0.0690(8) 0.039(2) Uani 0.63(2) 1 d . . P A 1
H27D H 0.898120 -0.083503 0.007362 0.058 Uiso 0.63(2) 1 calc R U P A 1
H27E H 0.910052 -0.129934 0.083796 0.058 Uiso 0.63(2) 1 calc R U P A 1
H27F H 1.021192 -0.029136 0.088441 0.058 Uiso 0.63(2) 1 calc R U P A 1
C23A C 0.6026(14) 0.1367(6) 0.0343(5) 0.038(2) Uani 0.63(2) 1 d . . P A 1
O3A O 0.5058(11) 0.2993(9) 0.3769(7) 0.024(2) Uiso 0.39(2) 1 d . . P A 1
O4A O 0.4052(13) 0.3400(11) 0.2354(10) 0.030(2) Uani 0.39(2) 1 d . . P A 1

loop_
_atom_site_aniso_label
_atom_site_aniso_U_11
_atom_site_aniso_U_22
_atom_site_aniso_U_33
_atom_site_aniso_U_23
_atom_site_aniso_U_13
_atom_site_aniso_U_12
Ho01 0.03115(13) 0.03701(14) 0.01896(12) 0.00445(9) 0.00139(9) 0.01611(10)
Ho02 0.02515(13) 0.02938(13) 0.03074(13) -0.00092(10) 0.00481(10) 0.00732(10)
Ho03 0.03552(15) 0.03092(14) 0.04116(16) 0.00271(11) -0.01432(12) 0.01149(11)
Cl2 0.0377(4) 0.0314(4) 0.0425(5) 0.0036(3) 0.0052(4) 0.0077(3)
Cl3 0.0378(4) 0.0447(5) 0.0387(5) 0.0123(4) -0.0012(4) 0.0001(4)
Cl1 0.0361(5) 0.0432(5) 0.0591(6) 0.0024(4) -0.0121(4) 0.0080(4)
Cl4 0.1036(10) 0.0812(8) 0.0391(5) 0.0195(5) 0.0133(6) 0.0610(8)
O8 0.0258(11) 0.0271(11) 0.0322(12) 0.0006(9) -0.0036(9) 0.0085(9)
O1 0.0263(11) 0.0432(13) 0.0202(10) 0.0046(9) 0.0011(9) 0.0140(10)
O2 0.0386(14) 0.0410(13) 0.0247(12) -0.0007(10) 0.0077(10) 0.0035(11)
O7 0.0257(11) 0.0297(11) 0.0255(11) 0.0030(9) -0.0015(9) 0.0092(9)
O5 0.0497(15) 0.0379(13) 0.0207(11) 0.0040(9) -0.0089(10) 0.0164(11)
O13 0.0454(15) 0.0300(12) 0.0370(13) 0.0041(10) 0.0082(12) 0.0052(11)
O6 0.0572(16) 0.0453(14) 0.0228(11) 0.0060(10) 0.0123(11) 0.0246(12)
O11 0.0416(14) 0.0349(13) 0.0341(13) -0.0007(10) 0.0021(11) 0.0023(11)
O12 0.0420(14) 0.0402(13) 0.0379(13) 0.0116(11) 0.0114(11) 0.0209(11)
O3B 0.029(3) 0.034(3) 0.040(4) 0.016(3) 0.005(2) 0.0137(19)
O9 0.0422(15) 0.0481(15) 0.0420(14) 0.0115(12) 0.0148(12) 0.0167(12)
O10 0.0552(17) 0.0416(14) 0.0450(16) 0.0149(12) -0.0182(13) 0.0067(13)
O4B 0.044(3) 0.040(3) 0.029(4) 0.013(3) 0.000(3) 0.020(2)
N1 0.0300(15) 0.0547(18) 0.0301(15) 0.0129(13) 0.0063(12) 0.0201(13)
N2B 0.035(6) 0.030(3) 0.025(7) 0.006(4) 0.006(5) 0.012(3)
C5 0.0257(16) 0.0401(18) 0.0289(16) 0.0146(14) 0.0001(13) 0.0076(13)
C6 0.0281(16) 0.0324(16) 0.0226(15) 0.0076(12) -0.0013(12) 0.0045(13)
C8 0.045(2) 0.0405(19) 0.0211(16) 0.0043(14) 0.0026(15) -0.0001(16)
C7 0.041(2) 0.0440(19) 0.0239(16) 0.0083(14) -0.0019(14) 0.0092(16)
C4 0.0356(19) 0.050(2) 0.041(2) 0.0174(17) -0.0042(16) 0.0126(16)
C24B 0.015(10) 0.034(7) 0.017(6) -0.010(5) -0.004(7) 0.001(7)
C3 0.032(2) 0.062(3) 0.064(3) 0.029(2) 0.0009(19) 0.0218(18)
C9 0.071(3) 0.065(3) 0.0235(18) 0.0059(18) 0.0099(19) 0.012(2)
C14B 0.031(4) 0.024(3) 0.046(6) 0.007(3) 0.001(4) 0.012(2)
C1 0.047(2) 0.083(3) 0.044(2) 0.025(2) 0.0183(19) 0.041(2)
C2 0.045(2) 0.075(3) 0.065(3) 0.029(2) 0.020(2) 0.037(2)
C15B 0.029(3) 0.030(3) 0.038(5) 0.003(3) 0.010(3) 0.008(2)
C17B 0.030(4) 0.042(4) 0.037(7) 0.012(5) -0.006(5) 0.007(3)
C10B 0.043(6) 0.040(4) 0.027(8) 0.008(5) 0.004(5) 0.010(3)
C16B 0.037(4) 0.045(4) 0.037(7) 0.018(4) 0.009(4) 0.023(3)
C27B 0.017(7) 0.064(8) 0.023(6) 0.003(5) 0.003(6) 0.016(7)
C22B 0.026(7) 0.036(5) 0.026(6) 0.001(4) 0.013(5) 0.010(5)
C13B 0.034(5) 0.049(4) 0.051(8) 0.010(5) 0.013(5) 0.021(3)
C11B 0.042(6) 0.050(5) 0.047(7) 0.017(4) 0.025(6) 0.021(4)
C19B 0.027(7) 0.037(6) 0.028(8) 0.009(5) -0.003(5) 0.019(5)
C12B 0.044(6) 0.058(5) 0.059(10) 0.014(6) 0.018(7) 0.027(4)
C21B 0.030(7) 0.046(7) 0.015(6) 0.008(5) 0.006(5) 0.014(6)
C20B 0.029(7) 0.033(6) 0.024(6) 0.009(5) -0.012(5) 0.009(5)
C18B 0.055(4) 0.046(4) 0.050(7) 0.018(4) 0.007(4) 0.027(3)
N2A 0.034(7) 0.027(4) 0.016(11) 0.010(6) 0.003(7) 0.014(4)
C10A 0.036(8) 0.037(5) 0.016(9) 0.007(6) 0.010(6) 0.015(5)
C11A 0.063(10) 0.033(5) 0.036(8) 0.016(5) 0.016(7) 0.029(5)
C12A 0.045(10) 0.043(6) 0.025(8) 0.012(5) 0.017(7) 0.019(6)
C13A 0.045(8) 0.043(6) 0.030(11) 0.013(7) 0.006(7) 0.020(5)
C17A 0.022(4) 0.025(5) 0.030(9) 0.012(8) 0.002(8) 0.008(3)
C18A 0.046(6) 0.038(5) 0.026(7) 0.007(5) 0.001(5) 0.020(4)
N3A 0.030(4) 0.039(3) 0.032(3) 0.006(3) -0.009(3) 0.007(3)
C19A 0.048(6) 0.041(4) 0.042(6) 0.005(4) -0.003(4) 0.018(4)
C20A 0.061(8) 0.070(6) 0.040(6) 0.018(5) -0.005(5) 0.035(6)
C21A 0.077(8) 0.066(5) 0.018(4) 0.011(3) -0.001(4) 0.034(5)
C22A 0.064(7) 0.046(4) 0.018(3) 0.003(3) 0.004(4) 0.024(5)
C24A 0.031(8) 0.033(4) 0.025(4) 0.010(3) -0.011(5) 0.003(5)
C25A 0.047(6) 0.041(4) 0.016(3) -0.002(2) 0.009(3) 0.014(4)
C27A 0.035(6) 0.041(4) 0.035(5) -0.001(3) 0.015(5) 0.013(5)
C23A 0.040(5) 0.034(3) 0.027(4) 0.005(2) -0.010(4) 0.010(3)
O4A 0.030(4) 0.042(4) 0.021(6) 0.015(5) 0.002(4) 0.017(3)

loop_
_atom_type_symbol
_atom_type_description
_atom_type_scat_dispersion_real
_atom_type_scat_dispersion_imag
_atom_type_scat_source
C C 0.0181 0.0091 'International Tables Vol C Tables 4.2.6.8 and 6.1.1.4'
H H 0.0000 0.0000 'International Tables Vol C Tables 4.2.6.8 and 6.1.1.4'
Cl Cl 0.3639 0.7018 'International Tables Vol C Tables 4.2.6.8 and 6.1.1.4'
Ho Ho -14.9734 3.7046 'International Tables Vol C Tables 4.2.6.8 and 6.1.1.4'
N N 0.0311 0.0180 'International Tables Vol C Tables 4.2.6.8 and 6.1.1.4'
O O 0.0492 0.0322 'International Tables Vol C Tables 4.2.6.8 and 6.1.1.4'

loop_
_geom_angle_atom_site_label_1
_geom_angle_atom_site_label_2
_geom_angle_atom_site_label_3
_geom_angle
_geom_angle_site_symmetry_1
_geom_angle_site_symmetry_3
_geom_angle_publ_flag
Ho02 Ho01 Ho03 60.124(8) . . ?
O8 Ho01 Ho02 41.99(5) . . ?
O8 Ho01 Ho03 42.38(6) . . ?
O8 Ho01 O9 134.47(9) . . ?
O8 Ho01 N1 134.35(9) . . ?
O1 Ho01 Ho02 41.00(5) . . ?
O1 Ho01 Ho03 100.87(6) . . ?
O1 Ho01 O8 75.97(8) . . ?
O1 Ho01 O7 72.09(8) . . ?
O1 Ho01 O5 141.43(8) . . ?
O1 Ho01 O12 87.61(9) . . ?
O1 Ho01 O9 100.57(9) . . ?
O1 Ho01 N1 64.66(9) . . ?
O7 Ho01 Ho02 41.68(6) . . ?
O7 Ho01 Ho03 40.03(5) . . ?
O7 Ho01 O8 60.20(8) . . ?
O7 Ho01 O9 75.36(9) . . ?
O7 Ho01 N1 122.43(9) . . ?
O5 Ho01 Ho02 100.60(7) . . ?
O5 Ho01 Ho03 40.57(6) . . ?
O5 Ho01 O8 72.17(9) . . ?
O5 Ho01 O7 73.49(8) . . ?
O5 Ho01 O9 86.98(10) . . ?
O5 Ho01 N1 152.53(10) . . ?
O6 Ho01 Ho02 171.36(7) . . ?
O6 Ho01 Ho03 114.26(7) . . ?
O6 Ho01 O8 129.36(9) . . ?
O6 Ho01 O1 144.77(9) . . ?
O6 Ho01 O7 138.82(9) . . ?
O6 Ho01 O5 73.74(9) . . ?
O6 Ho01 O12 76.96(9) . . ?
O6 Ho01 O9 78.69(10) . . ?
O6 Ho01 N1 81.15(10) . . ?
O12 Ho01 Ho02 98.79(6) . . ?
O12 Ho01 Ho03 112.63(6) . . ?
O12 Ho01 O8 77.79(8) . . ?
O12 Ho01 O7 136.36(9) . . ?
O12 Ho01 O5 105.99(9) . . ?
O12 Ho01 O9 147.71(9) . . ?
O12 Ho01 N1 78.39(10) . . ?
O9 Ho01 Ho02 107.88(7) . . ?
O9 Ho01 Ho03 96.57(7) . . ?
O9 Ho01 N1 77.19(10) . . ?
N1 Ho01 Ho02 105.55(7) . . ?
N1 Ho01 Ho03 162.24(7) . . ?
Ho01 Ho02 Ho03 60.869(7) . . ?
O8 Ho02 Ho01 41.97(6) . . ?
O8 Ho02 Ho03 42.86(6) . . ?
O8 Ho02 O11 133.53(9) . . ?
O8 Ho02 O3B 73.63(17) . . ?
O8 Ho02 N2B 118.9(3) . . ?
O8 Ho02 N2A 125.7(5) . . ?
O1 Ho02 Ho01 41.53(5) . . ?
O1 Ho02 Ho03 102.14(5) . . ?
O1 Ho02 O8 76.42(8) . . ?
O1 Ho02 O7 72.67(8) . . ?
O1 Ho02 O13 88.00(9) . . ?
O1 Ho02 O11 92.52(9) . . ?
O1 Ho02 O3B 140.0(2) . . ?
O1 Ho02 N2B 156.3(3) . . ?
O1 Ho02 N2A 145.5(4) . . ?
O2 Ho02 Ho01 115.96(7) . . ?
O2 Ho02 Ho03 172.53(6) . . ?
O2 Ho02 O8 139.97(9) . . ?
O2 Ho02 O1 74.43(9) . . ?
O2 Ho02 O7 132.36(8) . . ?
O2 Ho02 O13 76.18(9) . . ?
O2 Ho02 O11 74.78(9) . . ?
O2 Ho02 O3B 143.6(2) . . ?
O2 Ho02 N2B 83.1(3) . . ?
O2 Ho02 N2A 72.5(4) . . ?
O7 Ho02 Ho01 41.85(5) . . ?
O7 Ho02 Ho03 40.49(5) . . ?
O7 Ho02 O8 60.30(8) . . ?
O7 Ho02 O11 73.28(9) . . ?
O7 Ho02 O3B 69.7(3) . . ?
O7 Ho02 N2B 129.9(3) . . ?
O7 Ho02 N2A 139.5(4) . . ?
O13 Ho02 Ho01 97.89(6) . . ?
O13 Ho02 Ho03 110.58(7) . . ?
O13 Ho02 O8 75.96(9) . . ?
O13 Ho02 O7 134.97(8) . . ?
O13 Ho02 O11 149.67(9) . . ?
O13 Ho02 O3B 109.4(2) . . ?
O13 Ho02 N2B 79.4(3) . . ?
O13 Ho02 N2A 74.8(4) . . ?
O11 Ho02 Ho01 102.48(7) . . ?
O11 Ho02 Ho03 98.96(7) . . ?
O11 Ho02 O3B 89.31(19) . . ?
O11 Ho02 N2B 88.6(3) . . ?
O11 Ho02 N2A 88.3(5) . . ?
O3B Ho02 Ho01 99.2(2) . . ?
O3B Ho02 Ho03 38.4(2) . . ?
O3B Ho02 N2B 63.7(3) . . ?
N2B Ho02 Ho01 159.8(3) . . ?
N2B Ho02 Ho03 101.1(3) . . ?
N2A Ho02 Ho01 167.6(5) . . ?
N2A Ho02 Ho03 111.8(4) . . ?
O3A Ho02 Ho01 105.2(3) . . ?
O3A Ho02 Ho03 44.5(3) . . ?
O3A Ho02 O8 75.5(3) . . ?
O3A Ho02 O1 146.7(3) . . ?
O3A Ho02 O2 138.7(3) . . ?
O3A Ho02 O7 78.0(3) . . ?
O3A Ho02 O13 102.2(3) . . ?
O3A Ho02 O11 93.9(3) . . ?
O3A Ho02 N2A 67.5(4) . . ?
Cl1 Ho03 Ho02 104.01(3) . . ?
O8 Ho03 Ho02 41.44(5) . . ?
O8 Ho03 Cl1 79.55(6) . . ?
O8 Ho03 N3A 127.32(17) . . ?
O8 Ho03 O3A 69.2(3) . . ?
O7 Ho03 Ho02 40.85(6) . . ?
O7 Ho03 Cl1 138.75(7) . . ?
O7 Ho03 O8 59.58(8) . . ?
O7 Ho03 O5 73.99(8) . . ?
O7 Ho03 O10 73.76(9) . . ?
O7 Ho03 N3B 132.7(4) . . ?
O7 Ho03 N3A 122.7(3) . . ?
O7 Ho03 O3A 72.7(3) . . ?
O7 Ho03 O4A 123.0(3) . . ?
O5 Ho03 Ho02 99.53(6) . . ?
O5 Ho03 Cl1 99.22(7) . . ?
O5 Ho03 O8 71.03(8) . . ?
O5 Ho03 O10 91.68(11) . . ?
O5 Ho03 N3A 62.0(2) . . ?
O5 Ho03 O3A 137.2(3) . . ?
O5 Ho03 O4A 154.8(4) . . ?
O3B Ho03 Ho02 42.49(18) . . ?
O3B Ho03 Cl1 92.6(2) . . ?
O3B Ho03 O8 75.9(2) . . ?
O3B Ho03 O7 73.42(16) . . ?
O3B Ho03 O5 142.02(19) . . ?
O3B Ho03 O10 97.5(3) . . ?
O3B Ho03 O4B 75.4(3) . . ?
O3B Ho03 N3B 148.0(4) . . ?
O10 Ho03 Ho02 104.28(7) . . ?
O10 Ho03 Cl1 147.43(7) . . ?
O10 Ho03 O8 132.95(8) . . ?
O10 Ho03 N3A 72.78(18) . . ?
O10 Ho03 O3A 103.9(3) . . ?
O4B Ho03 Ho02 117.2(3) . . ?
O4B Ho03 Cl1 83.0(2) . . ?
O4B Ho03 O8 145.5(3) . . ?
O4B Ho03 O7 127.6(2) . . ?
O4B Ho03 O5 141.7(3) . . ?
O4B Ho03 O10 69.9(3) . . ?
O4B Ho03 N3B 73.3(4) . . ?
N3B Ho03 Ho02 169.5(3) . . ?
N3B Ho03 Cl1 77.5(3) . . ?
N3B Ho03 O8 130.3(3) . . ?
N3B Ho03 O5 70.0(3) . . ?
N3B Ho03 O10 77.7(3) . . ?
N3A Ho03 Ho02 160.8(2) . . ?
N3A Ho03 Cl1 85.4(2) . . ?
O3A Ho03 Ho02 38.3(3) . . ?
O3A Ho03 Cl1 88.7(3) . . ?
O3A Ho03 N3A 160.7(4) . . ?
O4A Ho03 Ho02 105.1(4) . . ?
O4A Ho03 Cl1 79.8(3) . . ?
O4A Ho03 O8 132.4(4) . . ?
O4A Ho03 O10 77.6(3) . . ?
O4A Ho03 N3A 92.9(4) . . ?
O4A Ho03 O3A 67.9(4) . . ?
Ho01 O8 Ho02 96.04(8) . . ?
Ho01 O8 Ho03 96.66(9) . . ?
Ho01 O8 H8 120.8 . . ?
Ho02 O8 Ho03 95.70(8) . . ?
Ho02 O8 H8 120.8 . . ?
Ho03 O8 H8 120.8 . . ?
Ho02 O1 Ho01 97.47(8) . . ?
C6 O1 Ho01 127.1(2) . . ?
C6 O1 Ho02 135.4(2) . . ?
C8 O2 Ho02 136.6(2) . . ?
Ho01 O7 H7 119.2 . . ?
Ho02 O7 Ho01 96.47(9) . . ?
Ho02 O7 H7 119.2 . . ?
Ho03 O7 Ho01 99.43(8) . . ?
Ho03 O7 Ho02 98.66(9) . . ?
Ho03 O7 H7 119.2 . . ?
Ho03 O5 Ho01 98.81(9) . . ?
C24B O5 Ho01 143.0(12) . . ?
C24B O5 Ho03 118.1(12) . . ?
C24A O5 Ho01 127.7(7) . . ?
C24A O5 Ho03 131.6(7) . . ?
Ho02 O13 H13A 124.8 . . ?
Ho02 O13 H13B 124.9 . . ?
H13A O13 H13B 104.5 . . ?
C26B O6 Ho01 130.2(7) . . ?
C26A O6 Ho01 142.3(5) . . ?
Ho02 O11 H11A 109.5 . . ?
Ho02 O11 H11B 109.4 . . ?
H11A O11 H11B 104.5 . . ?
Ho01 O12 H12A 126.7 . . ?
Ho01 O12 H12B 126.0 . . ?
H12A O12 H12B 104.5 . . ?
Ho03 O3B Ho02 99.1(2) . . ?
C15B O3B Ho02 126.5(7) . . ?
C15B O3B Ho03 132.3(6) . . ?
Ho01 O9 H9A 109.7 . . ?
Ho01 O9 H9B 109.5 . . ?
H9A O9 H9B 104.3 . . ?
Ho03 O10 H10A 110.0 . . ?
Ho03 O10 H10B 109.7 . . ?
H10A O10 H10B 104.1 . . ?
C17B O4B Ho03 133.0(7) . . ?
C5 N1 Ho01 118.4(2) . . ?
C1 N1 Ho01 123.2(3) . . ?
C1 N1 C5 118.4(3) . . ?
C14B N2B Ho02 120.7(9) . . ?
C10B N2B Ho02 120.2(9) . . ?
C10B N2B C14B 118.0(13) . . ?
N1 C5 C6 115.0(3) . . ?
N1 C5 C4 121.3(3) . . ?
C4 C5 C6 123.7(3) . . ?
O1 C6 C5 114.7(3) . . ?
O1 C6 C7 123.7(3) . . ?
C7 C6 C5 121.6(3) . . ?
C23B N3B Ho03 116.8(9) . . ?
C19B N3B Ho03 123.4(9) . . ?
C19B N3B C23B 119.2(12) . . ?
O2 C8 C7 124.8(3) . . ?
O2 C8 C9 117.5(4) . . ?
C7 C8 C9 117.7(4) . . ?
C6 C7 C8 124.9(3) . . ?
C6 C7 H7A 117.5 . . ?
C8 C7 H7A 117.5 . . ?
C5 C4 H4 120.2 . . ?
C3 C4 C5 119.6(4) . . ?
C3 C4 H4 120.2 . . ?
O5 C24B C25B 116(2) . . ?
O5 C24B C23B 119(2) . . ?
C25B C24B C23B 126(2) . . ?
C4 C3 H3 120.4 . . ?
C4 C3 C2 119.1(4) . . ?
C2 C3 H3 120.4 . . ?
C8 C9 H9C 109.5 . . ?
C8 C9 H9D 109.5 . . ?
C8 C9 H9E 109.5 . . ?
H9C C9 H9D 109.5 . . ?
H9C C9 H9E 109.5 . . ?
H9D C9 H9E 109.5 . . ?
N2B C14B C15B 114.1(9) . . ?
N2B C14B C13B 121.2(12) . . ?
C13B C14B C15B 124.7(8) . . ?
O6 C26B C25B 128.6(12) . . ?
O6 C26B C27B 111.5(11) . . ?
C25B C26B C27B 119.7(13) . . ?
N1 C1 H1 118.7 . . ?
N1 C1 C2 122.6(4) . . ?
C2 C1 H1 118.7 . . ?
C24B C25B C26B 128(2) . . ?
C24B C25B H25B 116.0 . . ?
C26B C25B H25B 116.0 . . ?
C3 C2 C1 118.9(4) . . ?
C3 C2 H2 120.5 . . ?
C1 C2 H2 120.5 . . ?
N3B C23B C24B 116.1(15) . . ?
N3B C23B C22B 122.4(13) . . ?
C22B C23B C24B 121.5(16) . . ?
O3B C15B C14B 114.3(8) . . ?
O3B C15B C16B 125.1(10) . . ?
C16B C15B C14B 120.5(7) . . ?
O4B C17B C16B 123.7(12) . . ?
O4B C17B C18B 116.8(9) . . ?
C16B C17B C18B 119.4(12) . . ?
N2B C10B H10C 117.8 . . ?
N2B C10B C11B 124.4(12) . . ?
C11B C10B H10C 117.8 . . ?
C15B C16B C17B 124.9(10) . . ?
C15B C16B H16B 117.5 . . ?
C17B C16B H16B 117.5 . . ?
C26B C27B H27A 109.5 . . ?
C26B C27B H27B 109.5 . . ?
C26B C27B H27C 109.5 . . ?
H27A C27B H27B 109.5 . . ?
H27A C27B H27C 109.5 . . ?
H27B C27B H27C 109.5 . . ?
C23B C22B H22B 120.9 . . ?
C21B C22B C23B 118.3(12) . . ?
C21B C22B H22B 120.9 . . ?
C14B C13B H13C 120.2 . . ?
C12B C13B C14B 119.5(10) . . ?
C12B C13B H13C 120.2 . . ?
C10B C11B H11C 121.8 . . ?
C12B C11B C10B 116.3(10) . . ?
C12B C11B H11C 121.8 . . ?
N3B C19B H19B 119.3 . . ?
N3B C19B C20B 121.4(12) . . ?
C20B C19B H19B 119.3 . . ?
C13B C12B C11B 120.4(10) . . ?
C13B C12B H12C 119.8 . . ?
C11B C12B H12C 119.8 . . ?
C22B C21B H21B 119.3 . . ?
C22B C21B C20B 121.4(12) . . ?
C20B C21B H21B 119.3 . . ?
C19B C20B H20B 121.4 . . ?
C21B C20B C19B 117.2(12) . . ?
C21B C20B H20B 121.4 . . ?
C17B C18B H18A 109.5 . . ?
C17B C18B H18B 109.5 . . ?
C17B C18B H18C 109.5 . . ?
H18A C18B H18B 109.5 . . ?
H18A C18B H18C 109.5 . . ?
H18B C18B H18C 109.5 . . ?
C10A N2A Ho02 128.2(14) . . ?
C14A N2A Ho02 113.0(12) . . ?
C14A N2A C10A 118.1(19) . . ?
N2A C10A H10D 117.4 . . ?
N2A C10A C11A 125.1(16) . . ?
C11A C10A H10D 117.4 . . ?
C10A C11A H11D 122.0 . . ?
C12A C11A C10A 116.1(13) . . ?
C12A C11A H11D 122.0 . . ?
C11A C12A H12D 119.3 . . ?
C11A C12A C13A 121.3(14) . . ?
C13A C12A H12D 119.3 . . ?
C12A C13A H13D 120.9 . . ?
C12A C13A C14A 118.2(14) . . ?
C14A C13A H13D 120.9 . . ?
N2A C14A C13A 121.0(15) . . ?
N2A C14A C15A 117.6(14) . . ?
C13A C14A C15A 121.4(14) . . ?
C16A C15A C14A 122.1(13) . . ?
O3A C15A C14A 112.7(12) . . ?
O3A C15A C16A 125.2(12) . . ?
C15A C16A H16A 118.4 . . ?
C15A C16A C17A 123.3(12) . . ?
C17A C16A H16A 118.4 . . ?
C16A C17A C18A 118.8(12) . . ?
O4A C17A C16A 124.9(12) . . ?
O4A C17A C18A 116.3(15) . . ?
C17A C18A H18D 109.5 . . ?
C17A C18A H18E 109.5 . . ?
C17A C18A H18F 109.5 . . ?
H18D C18A H18E 109.5 . . ?
H18D C18A H18F 109.5 . . ?
H18E C18A H18F 109.5 . . ?
C19A N3A Ho03 121.1(7) . . ?
C23A N3A Ho03 120.2(4) . . ?
C23A N3A C19A 118.6(8) . . ?
N3A C19A H19A 119.2 . . ?
N3A C19A C20A 121.7(9) . . ?
C20A C19A H19A 119.2 . . ?
C19A C20A H20A 119.7 . . ?
C21A C20A C19A 120.6(9) . . ?
C21A C20A H20A 119.7 . . ?
C20A C21A H21A 121.1 . . ?
C20A C21A C22A 117.8(8) . . ?
C22A C21A H21A 121.1 . . ?
C21A C22A H22A 120.3 . . ?
C21A C22A C23A 119.5(9) . . ?
C23A C22A H22A 120.3 . . ?
O5 C24A C25A 128.9(13) . . ?
O5 C24A C23A 111.7(12) . . ?
C25A C24A C23A 119.2(14) . . ?
C24A C25A H25A 118.0 . . ?
C24A C25A C26A 123.9(9) . . ?
C26A C25A H25A 118.0 . . ?
O6 C26A C25A 120.1(7) . . ?
O6 C26A C27A 119.9(7) . . ?
C25A C26A C27A 119.8(7) . . ?
C26A C27A H27D 109.5 . . ?
C26A C27A H27E 109.5 . . ?
C26A C27A H27F 109.5 . . ?
H27D C27A H27E 109.5 . . ?
H27D C27A H27F 109.5 . . ?
H27E C27A H27F 109.5 . . ?
N3A C23A C22A 121.8(7) . . ?
N3A C23A C24A 114.1(9) . . ?
C22A C23A C24A 124.1(11) . . ?
Ho02 O3A Ho03 97.2(4) . . ?
C15A O3A Ho02 127.2(8) . . ?
C15A O3A Ho03 135.5(8) . . ?
C17A O4A Ho03 141.9(10) . . ?

loop_
_geom_bond_atom_site_label_1
_geom_bond_atom_site_label_2
_geom_bond_distance
_geom_bond_site_symmetry_2
_geom_bond_publ_flag
Ho01 Ho02 3.4957(3) . ?
Ho01 Ho03 3.5621(4) . ?
Ho01 O8 2.351(2) . ?
Ho01 O1 2.337(2) . ?
Ho01 O7 2.347(2) . ?
Ho01 O5 2.347(2) . ?
Ho01 O6 2.260(2) . ?
Ho01 O12 2.340(3) . ?
Ho01 O9 2.352(3) . ?
Ho01 N1 2.519(3) . ?
Ho02 Ho03 3.5360(4) . ?
Ho02 O8 2.352(2) . ?
Ho02 O1 2.313(2) . ?
Ho02 O2 2.292(2) . ?
Ho02 O7 2.339(2) . ?
Ho02 O13 2.322(3) . ?
Ho02 O11 2.374(2) . ?
Ho02 O3B 2.419(8) . ?
Ho02 N2B 2.500(18) . ?
Ho02 N2A 2.54(3) . ?
Ho02 O3A 2.208(12) . ?
Ho03 Cl1 2.6728(10) . ?
Ho03 O8 2.417(2) . ?
Ho03 O7 2.322(2) . ?
Ho03 O5 2.344(3) . ?
Ho03 O3B 2.224(10) . ?
Ho03 O10 2.381(3) . ?
Ho03 O4B 2.318(9) . ?
Ho03 N3B 2.338(12) . ?
Ho03 N3A 2.615(11) . ?
Ho03 O3A 2.500(11) . ?
Ho03 O4A 2.361(15) . ?
O8 H8 0.839(10) . ?
O1 C6 1.303(4) . ?
O2 C8 1.245(5) . ?
O7 H7 0.79(5) . ?
O5 C24B 1.27(3) . ?
O5 C24A 1.351(19) . ?
O13 H13A 0.8705 . ?
O13 H13B 0.8700 . ?
O6 C26B 1.320(12) . ?
O6 C26A 1.241(8) . ?
O11 H11A 0.8708 . ?
O11 H11B 0.8704 . ?
O12 H12A 0.8697 . ?
O12 H12B 0.8704 . ?
O3B C15B 1.288(10) . ?
O9 H9A 0.8746 . ?
O9 H9B 0.8747 . ?
O10 H10A 0.8786 . ?
O10 H10B 0.8787 . ?
O4B C17B 1.253(16) . ?
N1 C5 1.346(4) . ?
N1 C1 1.341(5) . ?
N2B C14B 1.353(12) . ?
N2B C10B 1.324(13) . ?
C5 C6 1.487(5) . ?
C5 C4 1.394(5) . ?
C6 C7 1.380(5) . ?
N3B C23B 1.342(16) . ?
N3B C19B 1.34(2) . ?
C8 C7 1.424(6) . ?
C8 C9 1.508(5) . ?
C7 H7A 0.9500 . ?
C4 H4 0.9500 . ?
C4 C3 1.367(6) . ?
C24B C25B 1.33(3) . ?
C24B C23B 1.48(3) . ?
C3 H3 0.9500 . ?
C3 C2 1.374(7) . ?
C9 H9C 0.9800 . ?
C9 H9D 0.9800 . ?
C9 H9E 0.9800 . ?
C14B C15B 1.506(13) . ?
C14B C13B 1.391(14) . ?
C26B C25B 1.42(2) . ?
C26B C27B 1.48(2) . ?
C1 H1 0.9500 . ?
C1 C2 1.381(6) . ?
C25B H25B 0.9500 . ?
C2 H2 0.9500 . ?
C23B C22B 1.367(19) . ?
C15B C16B 1.349(13) . ?
C17B C16B 1.425(12) . ?
C17B C18B 1.496(15) . ?
C10B H10C 0.9500 . ?
C10B C11B 1.41(2) . ?
C16B H16B 0.9500 . ?
C27B H27A 0.9800 . ?
C27B H27B 0.9800 . ?
C27B H27C 0.9800 . ?
C22B H22B 0.9500 . ?
C22B C21B 1.36(2) . ?
C13B H13C 0.9500 . ?
C13B C12B 1.370(15) . ?
C11B H11C 0.9500 . ?
C11B C12B 1.377(15) . ?
C19B H19B 0.9500 . ?
C19B C20B 1.40(2) . ?
C12B H12C 0.9500 . ?
C21B H21B 0.9500 . ?
C21B C20B 1.374(19) . ?
C20B H20B 0.9500 . ?
C18B H18A 0.9800 . ?
C18B H18B 0.9800 . ?
C18B H18C 0.9800 . ?
N2A C10A 1.342(16) . ?
N2A C14A 1.33(2) . ?
C10A H10D 0.9500 . ?
C10A C11A 1.37(3) . ?
C11A H11D 0.9500 . ?
C11A C12A 1.369(19) . ?
C12A H12D 0.9500 . ?
C12A C13A 1.382(18) . ?
C13A H13D 0.9500 . ?
C13A C14A 1.41(3) . ?
C14A C15A 1.498(14) . ?
C15A C16A 1.340(19) . ?
C15A O3A 1.334(18) . ?
C16A H16A 0.9500 . ?
C16A C17A 1.387(18) . ?
C17A C18A 1.533(18) . ?
C17A O4A 1.29(2) . ?
C18A H18D 0.9800 . ?
C18A H18E 0.9800 . ?
C18A H18F 0.9800 . ?
N3A C19A 1.345(13) . ?
N3A C23A 1.345(12) . ?
C19A H19A 0.9500 . ?
C19A C20A 1.384(15) . ?
C20A H20A 0.9500 . ?
C20A C21A 1.369(14) . ?
C21A H21A 0.9500 . ?
C21A C22A 1.393(13) . ?
C22A H22A 0.9500 . ?
C22A C23A 1.394(12) . ?
C24A C25A 1.37(2) . ?
C24A C23A 1.516(16) . ?
C25A H25A 0.9500 . ?
C25A C26A 1.417(12) . ?
C26A C27A 1.496(12) . ?
C27A H27D 0.9800 . ?
C27A H27E 0.9800 . ?
C27A H27F 0.9800 . ?

loop_
_geom_torsion_atom_site_label_1
_geom_torsion_atom_site_label_2
_geom_torsion_atom_site_label_3
_geom_torsion_atom_site_label_4
_geom_torsion
_geom_torsion_site_symmetry_1
_geom_torsion_site_symmetry_2
_geom_torsion_site_symmetry_3
_geom_torsion_site_symmetry_4
_geom_torsion_publ_flag
Ho01 O1 C6 C5 1.8(4) . . . . ?
Ho01 O1 C6 C7 -179.4(3) . . . . ?
Ho01 O5 C24B C25B 2(4) . . . . ?
Ho01 O5 C24B C23B -172.3(7) . . . . ?
Ho01 O5 C24A C25A 17(2) . . . . ?
Ho01 O5 C24A C23A -168.4(5) . . . . ?
Ho01 O6 C26B C25B 6.5(17) . . . . ?
Ho01 O6 C26B C27B -178.3(9) . . . . ?
Ho01 O6 C26A C25A -14.7(13) . . . . ?
Ho01 O6 C26A C27A 170.4(6) . . . . ?
Ho01 N1 C5 C6 -3.3(4) . . . . ?
Ho01 N1 C5 C4 177.6(3) . . . . ?
Ho01 N1 C1 C2 -178.3(4) . . . . ?
Ho02 O1 C6 C5 -175.3(2) . . . . ?
Ho02 O1 C6 C7 3.6(5) . . . . ?
Ho02 O2 C8 C7 4.1(6) . . . . ?
Ho02 O2 C8 C9 -176.9(3) . . . . ?
Ho02 O3B C15B C14B -4.2(9) . . . . ?
Ho02 O3B C15B C16B 172.2(6) . . . . ?
Ho02 N2B C14B C15B -10.6(12) . . . . ?
Ho02 N2B C14B C13B 167.3(7) . . . . ?
Ho02 N2B C10B C11B -170.9(9) . . . . ?
Ho02 N2A C10A C11A -165.3(14) . . . . ?
Ho02 N2A C14A C13A 168.8(10) . . . . ?
Ho02 N2A C14A C15A -9.1(18) . . . . ?
Ho03 O5 C24B C25B 179.5(14) . . . . ?
Ho03 O5 C24B C23B 5(3) . . . . ?
Ho03 O5 C24A C25A 178.3(9) . . . . ?
Ho03 O5 C24A C23A -7.6(15) . . . . ?
Ho03 O3B C15B C14B 155.8(6) . . . . ?
Ho03 O3B C15B C16B -27.9(12) . . . . ?
Ho03 O4B C17B C16B 4.1(17) . . . . ?
Ho03 O4B C17B C18B -177.1(7) . . . . ?
Ho03 N3B C23B C24B 6.6(17) . . . . ?
Ho03 N3B C23B C22B -174.1(10) . . . . ?
Ho03 N3B C19B C20B 171.9(10) . . . . ?
Ho03 N3A C19A C20A 176.9(9) . . . . ?
Ho03 N3A C23A C22A -178.1(7) . . . . ?
Ho03 N3A C23A C24A 0.0(11) . . . . ?
O1 C6 C7 C8 -1.4(6) . . . . ?
O2 C8 C7 C6 -2.2(6) . . . . ?
O5 C24B C25B C26B 7(3) . . . . ?
O5 C24B C23B N3B -8(3) . . . . ?
O5 C24B C23B C22B 172.8(16) . . . . ?
O5 C24A C25A C26A -5(2) . . . . ?
O5 C24A C23A N3A 4.0(14) . . . . ?
O5 C24A C23A C22A -178.0(9) . . . . ?
O6 C26B C25B C24B -12(3) . . . . ?
O3B C15B C16B C17B 5.0(14) . . . . ?
O4B C17B C16B C15B 6.5(17) . . . . ?
N1 C5 C6 O1 1.2(4) . . . . ?
N1 C5 C6 C7 -177.6(3) . . . . ?
N1 C5 C4 C3 1.5(6) . . . . ?
N1 C1 C2 C3 0.0(8) . . . . ?
N2B C14B C15B O3B 9.4(10) . . . . ?
N2B C14B C15B C16B -167.2(9) . . . . ?
N2B C14B C13B C12B 3.0(15) . . . . ?
N2B C10B C11B C12B 3.9(18) . . . . ?
C5 N1 C1 C2 1.3(7) . . . . ?
C5 C6 C7 C8 177.3(3) . . . . ?
C5 C4 C3 C2 -0.1(7) . . . . ?
C6 C5 C4 C3 -177.6(4) . . . . ?
N3B C23B C22B C21B 4(2) . . . . ?
N3B C19B C20B C21B -1(2) . . . . ?
C4 C5 C6 O1 -179.7(3) . . . . ?
C4 C5 C6 C7 1.5(5) . . . . ?
C4 C3 C2 C1 -0.6(7) . . . . ?
C24B C23B C22B C21B -177.0(16) . . . . ?
C9 C8 C7 C6 178.7(4) . . . . ?
C14B N2B C10B C11B -3(2) . . . . ?
C14B C15B C16B C17B -178.9(8) . . . . ?
C14B C13B C12B C11B -1.8(17) . . . . ?
C1 N1 C5 C6 177.1(4) . . . . ?
C1 N1 C5 C4 -2.1(6) . . . . ?
C25B C24B C23B N3B 178.2(19) . . . . ?
C25B C24B C23B C22B -1(3) . . . . ?
C23B N3B C19B C20B 1(2) . . . . ?
C23B C24B C25B C26B -178.4(17) . . . . ?
C23B C22B C21B C20B -2.8(19) . . . . ?
C15B C14B C13B C12B -179.3(9) . . . . ?
C10B N2B C14B C15B -178.7(10) . . . . ?
C10B N2B C14B C13B -0.8(17) . . . . ?
C10B C11B C12B C13B -1.5(16) . . . . ?
C27B C26B C25B C24B 173(2) . . . . ?
C22B C21B C20B C19B 1.3(19) . . . . ?
C13B C14B C15B O3B -168.5(8) . . . . ?
C13B C14B C15B C16B 15.0(11) . . . . ?
C19B N3B C23B C24B 177.6(16) . . . . ?
C19B N3B C23B C22B -3.0(19) . . . . ?
C18B C17B C16B C15B -172.3(7) . . . . ?
N2A C10A C11A C12A -4(3) . . . . ?
N2A C14A C15A C16A -165.4(14) . . . . ?
N2A C14A C15A O3A 15.7(18) . . . . ?
C10A N2A C14A C13A -2(3) . . . . ?
C10A N2A C14A C15A 179.7(15) . . . . ?
C10A C11A C12A C13A 1(2) . . . . ?
C11A C12A C13A C14A 0(2) . . . . ?
C12A C13A C14A N2A 0(2) . . . . ?
C12A C13A C14A C15A 178.1(13) . . . . ?
C13A C14A C15A C16A 16.6(19) . . . . ?
C13A C14A C15A O3A -162.2(12) . . . . ?
C14A N2A C10A C11A 4(3) . . . . ?
C14A C15A C16A C17A 178.1(11) . . . . ?
C14A C15A O3A Ho02 -16.3(15) . . . . ?
C14A C15A O3A Ho03 168.8(9) . . . . ?
C15A C16A C17A C18A -169.9(11) . . . . ?
C15A C16A C17A O4A 11(2) . . . . ?
C16A C15A O3A Ho02 165.0(9) . . . . ?
C16A C15A O3A Ho03 -10(2) . . . . ?
C16A C17A O4A Ho03 -7(2) . . . . ?
C18A C17A O4A Ho03 174.4(11) . . . . ?
N3A C19A C20A C21A 2.9(18) . . . . ?
C19A N3A C23A C22A 0.9(13) . . . . ?
C19A N3A C23A C24A 178.9(10) . . . . ?
C19A C20A C21A C22A -2.5(17) . . . . ?
C20A C21A C22A C23A 1.3(15) . . . . ?
C21A C22A C23A N3A -0.5(14) . . . . ?
C21A C22A C23A C24A -178.4(11) . . . . ?
C24A C25A C26A O6 1.4(15) . . . . ?
C24A C25A C26A C27A 176.3(11) . . . . ?
C25A C24A C23A N3A 178.7(10) . . . . ?
C25A C24A C23A C22A -3.3(18) . . . . ?
C23A N3A C19A C20A -2.0(15) . . . . ?
C23A C24A C25A C26A -178.8(9) . . . . ?
O3A C15A C16A C17A -3(2) . . . . ?

loop_
_smtbx_masks_void_nr
_smtbx_masks_void_average_x
_smtbx_masks_void_average_y
_smtbx_masks_void_average_z
_smtbx_masks_void_volume
_smtbx_masks_void_count_electrons
_smtbx_masks_void_content
1 -0.319 0.500 0.000 478.7 144.9 '6 Cl,4 H2O'
